data_4027232
loop_
_publ_author_name
'Murali Mohan Guru'
'Tharmalingam Punniyamurthy'

_publ_section_title
;
 Copper(II)-Catalyzed Aerobic Oxidative Synthesis of Substituted 1,2,3-
 and 1,2,4-Triazoles from Bisarylhydrazones via C-H
 Functionalization/C-C/N-N/C-N Bonds Formation
;
_journal_name_full 'Journal of Organic Chemistry'
_journal_page_first 5063
_journal_page_last 5073
_journal_paper_doi 10.1021/jo300592t
_journal_volume 77
_journal_year 2012
_chemical_formula_sum 'C20 H13 Cl2 N3'
_chemical_formula_weight 366.23
_chemical_name_systematic
; 
 ? 
;
_space_group_IT_number 2
_symmetry_cell_setting triclinic
_symmetry_space_group_name_Hall '-P 1'
_symmetry_space_group_name_H-M 'P -1'
_atom_sites_solution_hydrogens geom
_atom_sites_solution_primary direct
_atom_sites_solution_secondary difmap
_audit_creation_method SHELXL-97
_cell_angle_alpha 106.642(19)
_cell_angle_beta 92.54(2)
_cell_angle_gamma 91.559(19)
_cell_formula_units_Z 2
_cell_length_a 5.8381(13)
_cell_length_b 11.958(3)
_cell_length_c 12.782(3)
_cell_measurement_temperature 298(2)
_cell_volume 853.4(4)
_computing_structure_refinement 'SHELXL-97 (Sheldrick, 1997)'
_computing_structure_solution 'SHELXS-97 (Sheldrick, 1990)'
_diffrn_ambient_temperature 296(2)
_diffrn_measured_fraction_theta_full 0.984
_diffrn_measured_fraction_theta_max 0.984
_diffrn_radiation_monochromator graphite
_diffrn_radiation_source 'fine-focus sealed tube'
_diffrn_radiation_type MoK\a
_diffrn_radiation_wavelength 0.71073
_diffrn_reflns_av_R_equivalents 0.0871
_diffrn_reflns_av_sigmaI/netI 0.1574
_diffrn_reflns_limit_h_max 7
_diffrn_reflns_limit_h_min -7
_diffrn_reflns_limit_k_max 15
_diffrn_reflns_limit_k_min -15
_diffrn_reflns_limit_l_max 16
_diffrn_reflns_limit_l_min -16
_diffrn_reflns_number 5031
_diffrn_reflns_theta_full 28.20
_diffrn_reflns_theta_max 28.20
_diffrn_reflns_theta_min 1.67
_exptl_absorpt_coefficient_mu 0.387
_exptl_absorpt_correction_T_max 0.880
_exptl_absorpt_correction_T_min 0.840
_exptl_absorpt_correction_type multi-scan
_exptl_absorpt_process_details SADBAS
_exptl_crystal_colour colorless
_exptl_crystal_density_diffrn 1.425
_exptl_crystal_description block
_exptl_crystal_F_000 324
_exptl_crystal_size_max 0.45
_exptl_crystal_size_mid 0.38
_exptl_crystal_size_min 0.33
_refine_diff_density_max 0.529
_refine_diff_density_min -0.345
_refine_diff_density_rms 0.085
_refine_ls_extinction_coef 0.036(13)
_refine_ls_extinction_expression Fc^*^=kFc[1+0.001xFc^2^\l^3^/sin(2\q)]^-1/4^
_refine_ls_extinction_method SHELXL
_refine_ls_goodness_of_fit_ref 1.044
_refine_ls_matrix_type full
_refine_ls_number_parameters 227
_refine_ls_number_reflns 1708
_refine_ls_number_restraints 0
_refine_ls_restrained_S_all 1.044
_refine_ls_R_factor_all 0.1106
_refine_ls_R_factor_gt 0.0811
_refine_ls_shift/su_max 0.000
_refine_ls_shift/su_mean 0.001
_refine_ls_structure_factor_coef Fsqd
_refine_ls_weighting_details 'calc w=1/[\s^2^(Fo^2^)+(0.1053P)^2^+0.0000P] where P=(Fo^2^+2Fc^2^)/3'
_refine_ls_weighting_scheme calc
_refine_ls_wR_factor_gt 0.2055
_refine_ls_wR_factor_ref 0.2311
_reflns_number_gt 4067
_reflns_number_total 4185
_reflns_threshold_expression >2sigma(I)
_cod_data_source_file jo300592t_si_006.cif
_cod_data_source_block 3c
_cod_original_cell_volume 853.3(4)
_cod_database_code 4027232

loop_
_symmetry_equiv_pos_as_xyz
'x, y, z'
'-x, -y, -z'

loop_
_atom_site_label
_atom_site_type_symbol
_atom_site_fract_x
_atom_site_fract_y
_atom_site_fract_z
_atom_site_U_iso_or_equiv
_atom_site_adp_type
_atom_site_occupancy
_atom_site_symmetry_multiplicity
_atom_site_calc_flag
_atom_site_refinement_flags
Cl1 Cl 1.3269(4) 0.40332(18) 0.57830(16) 0.0844(10) Uani 1 1 d .
Cl2 Cl -0.2282(4) 0.40893(18) -0.22023(15) 0.0801(10) Uani 1 1 d .
C3 C -0.1313(13) 0.2613(7) -0.1011(5) 0.063(2) Uani 1 1 d .
H3 H -0.2754 0.2265 -0.1262 0.075 Uiso 1 1 calc R
C1 C 0.2180(13) 0.2706(6) 0.0084(5) 0.057(2) Uani 1 1 d .
C4 C -0.0528(13) 0.3531(6) -0.1354(5) 0.058(2) Uani 1 1 d .
C5 C 0.1640(13) 0.4042(7) -0.0999(5) 0.064(2) Uani 1 1 d .
H5 H 0.2196 0.4653 -0.1244 0.077 Uiso 1 1 calc R
C6 C 0.2949(14) 0.3634(7) -0.0281(5) 0.066(2) Uani 1 1 d .
H6 H 0.4388 0.3986 -0.0031 0.079 Uiso 1 1 calc R
C2 C -0.0003(13) 0.2209(7) -0.0307(5) 0.062(2) Uani 1 1 d .
H2 H -0.0568 0.1588 -0.0078 0.075 Uiso 1 1 calc R
C9 C 1.1429(12) 0.3756(6) 0.3727(6) 0.063(2) Uani 1 1 d .
H9 H 1.2701 0.4187 0.3620 0.075 Uiso 1 1 calc R
C10 C 1.1204(13) 0.3511(6) 0.4718(6) 0.060(2) Uani 1 1 d .
C7 C 0.7840(12) 0.2711(6) 0.3042(5) 0.0514(18) Uani 1 1 d .
C8 C 0.9718(13) 0.3346(6) 0.2894(5) 0.058(2) Uani 1 1 d .
H8 H 0.9859 0.3507 0.2230 0.069 Uiso 1 1 calc R
C12 C 0.7645(13) 0.2500(7) 0.4051(6) 0.065(2) Uani 1 1 d .
H12 H 0.6363 0.2081 0.4168 0.079 Uiso 1 1 calc R
C11 C 0.9333(14) 0.2903(7) 0.4885(5) 0.070(2) Uani 1 1 d .
H11 H 0.9179 0.2756 0.5556 0.084 Uiso 1 1 calc R
C13 C 0.4666(15) 0.0454(6) 0.2482(6) 0.059(2) Uani 1 1 d .
C18 C 0.6533(15) -0.0259(7) 0.2333(6) 0.069(2) Uani 1 1 d .
H18 H 0.7674 -0.0178 0.1871 0.083 Uiso 1 1 calc R
C14 C 0.2928(15) 0.0325(7) 0.3125(7) 0.070(2) Uani 1 1 d .
H14 H 0.1653 0.0785 0.3193 0.084 Uiso 1 1 calc R
C16 C 0.492(2) -0.1210(8) 0.3553(8) 0.083(3) Uani 1 1 d .
H16 H 0.5004 -0.1777 0.3920 0.100 Uiso 1 1 calc R
C17 C 0.6643(18) -0.1078(8) 0.2881(8) 0.084(3) Uani 1 1 d .
H17 H 0.7892 -0.1556 0.2804 0.101 Uiso 1 1 calc R
C15 C 0.3129(17) -0.0508(8) 0.3668(6) 0.077(3) Uani 1 1 d .
H15 H 0.1990 -0.0590 0.4130 0.092 Uiso 1 1 calc R
N7 N 0.3025(10) 0.1353(6) 0.1145(5) 0.0650(18) Uani 1 1 d .
C26 C 0.6018(12) 0.2345(6) 0.2173(5) 0.0507(18) Uani 1 1 d .
C28 C 0.3559(13) 0.2319(7) 0.0901(5) 0.058(2) Uani 1 1 d .
N4 N 0.4623(10) 0.1382(5) 0.1970(4) 0.0610(17) Uani 1 1 d .
N11 N 0.5407(10) 0.2951(5) 0.1495(4) 0.0580(17) Uani 1 1 d .

loop_
_atom_site_aniso_label
_atom_site_aniso_U_11
_atom_site_aniso_U_22
_atom_site_aniso_U_33
_atom_site_aniso_U_23
_atom_site_aniso_U_13
_atom_site_aniso_U_12
Cl1 0.0670(16) 0.0846(16) 0.0893(15) 0.0122(11) -0.0255(12) -0.0238(12)
Cl2 0.0758(17) 0.0866(16) 0.0739(14) 0.0227(11) -0.0219(11) -0.0165(12)
C3 0.048(5) 0.076(5) 0.057(4) 0.010(4) -0.012(4) -0.019(4)
C1 0.057(5) 0.057(5) 0.055(4) 0.011(4) -0.001(4) -0.009(4)
C4 0.062(6) 0.055(5) 0.053(4) 0.009(4) 0.002(4) -0.008(4)
C5 0.062(6) 0.065(5) 0.058(4) 0.011(4) -0.002(4) -0.024(4)
C6 0.057(5) 0.074(6) 0.060(4) 0.010(4) -0.005(4) -0.015(5)
C2 0.052(5) 0.072(5) 0.060(4) 0.018(4) -0.004(4) -0.019(4)
C9 0.040(5) 0.057(5) 0.088(5) 0.020(4) -0.009(4) -0.023(4)
C10 0.056(5) 0.051(4) 0.063(5) 0.004(4) -0.007(4) -0.025(4)
C7 0.040(5) 0.046(4) 0.063(5) 0.010(3) 0.002(4) -0.013(4)
C8 0.053(5) 0.059(5) 0.061(4) 0.016(4) 0.008(4) -0.006(4)
C12 0.054(5) 0.072(5) 0.066(5) 0.015(4) 0.003(4) -0.016(4)
C11 0.066(6) 0.078(5) 0.052(4) 0.000(4) -0.009(4) -0.028(5)
C13 0.053(6) 0.046(5) 0.068(5) 0.007(4) -0.013(4) -0.017(4)
C18 0.067(6) 0.052(5) 0.080(5) 0.010(4) -0.004(4) -0.011(5)
C14 0.050(6) 0.066(6) 0.091(5) 0.021(5) -0.003(5) -0.017(4)
C16 0.098(8) 0.058(5) 0.091(6) 0.023(5) -0.038(6) -0.008(6)
C17 0.067(7) 0.067(6) 0.100(6) 0.000(5) -0.020(6) -0.009(5)
C15 0.081(7) 0.071(6) 0.077(5) 0.024(5) -0.009(5) -0.040(6)
N7 0.057(4) 0.065(5) 0.070(4) 0.017(3) -0.008(3) -0.010(3)
C26 0.038(4) 0.049(4) 0.059(4) 0.009(4) -0.004(4) -0.021(4)
C28 0.056(5) 0.063(5) 0.052(4) 0.015(4) 0.002(4) 0.000(4)
N4 0.055(4) 0.061(4) 0.061(4) 0.012(3) -0.015(3) -0.011(3)
N11 0.048(4) 0.059(4) 0.062(3) 0.013(3) -0.009(3) -0.024(3)

loop_
_atom_type_symbol
_atom_type_description
_atom_type_scat_dispersion_real
_atom_type_scat_dispersion_imag
_atom_type_scat_source
C C 0.0033 0.0016 'International Tables Vol C Tables 4.2.6.8 and 6.1.1.4'
H H 0.0000 0.0000 'International Tables Vol C Tables 4.2.6.8 and 6.1.1.4'
N N 0.0061 0.0033 'International Tables Vol C Tables 4.2.6.8 and 6.1.1.4'
Cl Cl 0.1484 0.1585 'International Tables Vol C Tables 4.2.6.8 and 6.1.1.4'

loop_
_geom_angle_atom_site_label_1
_geom_angle_atom_site_label_2
_geom_angle_atom_site_label_3
_geom_angle
C2 C3 C4 120.4(7)
C6 C1 C2 117.2(7)
C6 C1 C28 120.9(7)
C2 C1 C28 121.8(7)
C3 C4 C5 120.1(7)
C3 C4 Cl2 120.0(6)
C5 C4 Cl2 119.9(6)
C6 C5 C4 119.1(7)
C5 C6 C1 121.7(7)
C3 C2 C1 121.5(7)
C10 C9 C8 119.1(7)
C11 C10 C9 120.6(7)
C11 C10 Cl1 118.9(6)
C9 C10 Cl1 120.4(6)
C8 C7 C12 118.4(6)
C8 C7 C26 119.7(6)
C12 C7 C26 121.7(7)
C7 C8 C9 121.0(6)
C11 C12 C7 121.1(7)
C10 C11 C12 119.7(7)
C14 C13 C18 122.0(8)
C14 C13 N4 119.6(8)
C18 C13 N4 118.3(8)
C17 C18 C13 118.0(9)
C13 C14 C15 117.7(8)
C15 C16 C17 119.2(8)
C18 C17 C16 120.9(9)
C16 C15 C14 122.1(9)
C28 N7 N4 102.1(6)
N11 C26 N4 109.1(5)
N11 C26 C7 124.7(6)
N4 C26 C7 126.1(7)
N7 C28 N11 114.8(6)
N7 C28 C1 121.8(7)
N11 C28 C1 123.3(7)
C26 N4 N7 110.4(5)
C26 N4 C13 129.0(6)
N7 N4 C13 120.6(6)
C26 N11 C28 103.6(6)

loop_
_geom_bond_atom_site_label_1
_geom_bond_atom_site_label_2
_geom_bond_distance
Cl1 C10 1.738(7)
Cl2 C4 1.738(7)
C3 C2 1.355(9)
C3 C4 1.369(10)
C1 C6 1.392(10)
C1 C2 1.400(10)
C1 C28 1.475(9)
C4 C5 1.389(10)
C5 C6 1.371(9)
C9 C10 1.391(10)
C9 C8 1.397(9)
C10 C11 1.354(10)
C7 C8 1.367(9)
C7 C12 1.392(9)
C7 C26 1.466(9)
C12 C11 1.388(10)
C13 C14 1.366(10)
C13 C18 1.388(10)
C13 N4 1.441(9)
C18 C17 1.359(11)
C14 C15 1.371(11)
C16 C15 1.347(12)
C16 C17 1.384(13)
N7 C28 1.313(9)
N7 N4 1.369(7)
C26 N11 1.323(8)
C26 N4 1.347(9)
C28 N11 1.366(9)

loop_
_cod_related_entry_id
_cod_related_entry_database
_cod_related_entry_code
1 ChemSpider 30659498
